data_4316488
loop_
_publ_author_name
'Malte Behrens'
'Marie-Eve Ordolff'
'Christian N\"ather'
'Wolfgang Bensch'
'Klaus-Dieter Becker'
'Catherine Guillot-Deudon'
'Alain Lafond'
'Jason A. Cody'

_publ_section_title
;
 New Three-Dimensional Thiostannates Composed of Linked Cu8S12 Clusters
 and the First Example of a Mixed-Metal Cu7SnS12 Cluster
;
_journal_name_full 'Inorganic Chemistry'
_journal_page_first 8305
_journal_page_last 8309
_journal_paper_doi 10.1021/ic100688z
_journal_volume 49
_journal_year 2010
_chemical_formula_moiety 'Cu7 Sn4 S12, 3(C2 H9 N2)'
_chemical_formula_sum 'C6 H27 Cu7 N6 S12 Sn4'
_chemical_formula_weight 1487.60
_chemical_name_systematic
; 
 ? 
;
_space_group_IT_number 167
_symmetry_cell_setting trigonal
_symmetry_space_group_name_Hall '-R 3 2"c'
_symmetry_space_group_name_H-M 'R -3 c :H'
_atom_sites_solution_hydrogens geom
_atom_sites_solution_primary direct
_atom_sites_solution_secondary difmap
_audit_creation_method SHELXL-97
_cell_angle_alpha 90.00
_cell_angle_beta 90.00
_cell_angle_gamma 120.00
_cell_formula_units_Z 6
_cell_length_a 13.5317(19)
_cell_length_b 13.5317(19)
_cell_length_c 28.933(6)
_cell_measurement_reflns_used 17299
_cell_measurement_temperature 160(2)
_cell_measurement_theta_max 6.43
_cell_measurement_theta_min 34.99
_cell_volume 4588.1(13)
_computing_cell_refinement 'Bruker AXS Collect'
_computing_data_collection 'Bruker AXS Collect'
_computing_data_reduction 'Bruker AXS Collect'
_computing_structure_refinement 'SHELXL-97 (Sheldrick, 1997)'
_computing_structure_solution 'SHELXS-97 (Sheldrick, 1990)'
_diffrn_ambient_temperature 160(2)
_diffrn_measured_fraction_theta_full 0.988
_diffrn_measured_fraction_theta_max 0.988
_diffrn_measurement_device_type 'Bruker KappaCCD'
_diffrn_measurement_method 'omega scan'
_diffrn_radiation_monochromator graphite
_diffrn_radiation_source 'fine-focus sealed tube'
_diffrn_radiation_type MoK\a
_diffrn_radiation_wavelength 0.71073
_diffrn_reflns_av_R_equivalents 0.0607
_diffrn_reflns_av_sigmaI/netI 0.0287
_diffrn_reflns_limit_h_max 21
_diffrn_reflns_limit_h_min -19
_diffrn_reflns_limit_k_max 20
_diffrn_reflns_limit_k_min -21
_diffrn_reflns_limit_l_max 41
_diffrn_reflns_limit_l_min -45
_diffrn_reflns_number 15872
_diffrn_reflns_theta_full 34.99
_diffrn_reflns_theta_max 34.99
_diffrn_reflns_theta_min 6.43
_diffrn_standards_decay_% 0
_diffrn_standards_interval_time 0
_diffrn_standards_number 0
_exptl_absorpt_coefficient_mu 8.800
_exptl_absorpt_correction_T_max 0.6562
_exptl_absorpt_correction_T_min 0.5794
_exptl_absorpt_correction_type numerical
_exptl_absorpt_process_details '(Sheldrick, 1997)'
_exptl_crystal_colour red
_exptl_crystal_density_diffrn 3.230
_exptl_crystal_density_method 'not measured'
_exptl_crystal_description block
_exptl_crystal_F_000 4200
_exptl_crystal_size_max 0.066
_exptl_crystal_size_mid 0.064
_exptl_crystal_size_min 0.056
_refine_diff_density_max 1.190
_refine_diff_density_min -1.360
_refine_diff_density_rms 0.194
_refine_ls_extinction_method none
_refine_ls_goodness_of_fit_ref 1.220
_refine_ls_hydrogen_treatment constr
_refine_ls_matrix_type full
_refine_ls_number_parameters 63
_refine_ls_number_reflns 2222
_refine_ls_number_restraints 0
_refine_ls_restrained_S_all 1.220
_refine_ls_R_factor_all 0.0477
_refine_ls_R_factor_gt 0.0368
_refine_ls_shift/su_max 0.000
_refine_ls_shift/su_mean 0.000
_refine_ls_structure_factor_coef Fsqd
_refine_ls_weighting_details 'calc w=1/[\s^2^(Fo^2^)+(0.0000P)^2^+96.2338P] where P=(Fo^2^+2Fc^2^)/3'
_refine_ls_weighting_scheme calc
_refine_ls_wR_factor_gt 0.0747
_refine_ls_wR_factor_ref 0.0780
_reflns_number_gt 1901
_reflns_number_total 2222
_reflns_threshold_expression >2sigma(I)
_cod_data_source_file ic100688z_si_002_2.cif
_cod_data_source_block r-3c
_cod_original_cell_volume 4588.0(13)
_cod_original_sg_symbol_H-M 'R -3 c'
_cod_database_code 4316488

loop_
_symmetry_equiv_pos_as_xyz
'x, y, z'
'-y, x-y, z'
'-x+y, -x, z'
'y, x, -z+1/2'
'x-y, -y, -z+1/2'
'-x, -x+y, -z+1/2'
'x+2/3, y+1/3, z+1/3'
'-y+2/3, x-y+1/3, z+1/3'
'-x+y+2/3, -x+1/3, z+1/3'
'y+2/3, x+1/3, -z+5/6'
'x-y+2/3, -y+1/3, -z+5/6'
'-x+2/3, -x+y+1/3, -z+5/6'
'x+1/3, y+2/3, z+2/3'
'-y+1/3, x-y+2/3, z+2/3'
'-x+y+1/3, -x+2/3, z+2/3'
'y+1/3, x+2/3, -z+7/6'
'x-y+1/3, -y+2/3, -z+7/6'
'-x+1/3, -x+y+2/3, -z+7/6'
'-x, -y, -z'
'y, -x+y, -z'
'x-y, x, -z'
'-y, -x, z-1/2'
'-x+y, y, z-1/2'
'x, x-y, z-1/2'
'-x+2/3, -y+1/3, -z+1/3'
'y+2/3, -x+y+1/3, -z+1/3'
'x-y+2/3, x+1/3, -z+1/3'
'-y+2/3, -x+1/3, z-1/6'
'-x+y+2/3, y+1/3, z-1/6'
'x+2/3, x-y+1/3, z-1/6'
'-x+1/3, -y+2/3, -z+2/3'
'y+1/3, -x+y+2/3, -z+2/3'
'x-y+1/3, x+2/3, -z+2/3'
'-y+1/3, -x+2/3, z+1/6'
'-x+y+1/3, y+2/3, z+1/6'
'x+1/3, x-y+2/3, z+1/6'

loop_
_atom_site_label
_atom_site_type_symbol
_atom_site_fract_x
_atom_site_fract_y
_atom_site_fract_z
_atom_site_U_iso_or_equiv
_atom_site_adp_type
_atom_site_occupancy
_atom_site_symmetry_multiplicity
_atom_site_calc_flag
_atom_site_refinement_flags
_atom_site_disorder_assembly
_atom_site_disorder_group
Sn1 Sn 0.3333 0.17899(3) 0.4167 0.01272(7) Uani 1 2 d S . .
Sn2 Sn 0.60623(14) 0.22685(14) 0.35182(5) 0.0158(3) Uani 0.17 1 d P . 1
Cu1 Cu 0.6667 0.3333 0.43093(4) 0.0306(2) Uani 1 3 d S . .
Cu2 Cu 0.54686(7) 0.12397(7) 0.36887(3) 0.02893(16) Uani 0.83 1 d P . 2
S1 S 0.49900(8) 0.16433(8) 0.43778(3) 0.01646(16) Uani 1 1 d . . .
S2 S 0.27064(8) 0.25387(8) 0.47833(3) 0.01652(16) Uani 1 1 d . . .
N1 N 0.4240(4) 0.5248(4) 0.44650(17) 0.0327(9) Uani 1 1 d . . .
H1N1 H 0.4149 0.5065 0.4771 0.049 Uiso 1 1 calc R . .
H2N1 H 0.4640 0.4951 0.4328 0.049 Uiso 1 1 calc R . .
H3N1 H 0.3543 0.4955 0.4328 0.049 Uiso 0.50 1 calc PR . .
C1A C 0.4870(5) 0.6502(4) 0.44128(16) 0.0297(10) Uani 1 1 d . . .
H1A H 0.4440 0.6825 0.4566 0.036 Uiso 1 1 calc R . .
H1B H 0.5622 0.6821 0.4566 0.036 Uiso 1 1 calc R . .

loop_
_atom_site_aniso_label
_atom_site_aniso_U_11
_atom_site_aniso_U_22
_atom_site_aniso_U_33
_atom_site_aniso_U_23
_atom_site_aniso_U_13
_atom_site_aniso_U_12
Sn1 0.01103(14) 0.01306(11) 0.01342(13) 0.00084(6) 0.00168(11) 0.00551(7)
Sn2 0.0157(6) 0.0167(6) 0.0161(6) -0.0013(5) -0.0011(5) 0.0089(5)
Cu1 0.0255(3) 0.0255(3) 0.0406(6) 0.000 0.000 0.01277(15)
Cu2 0.0270(3) 0.0382(4) 0.0251(3) -0.0075(3) -0.0032(3) 0.0190(3)
S1 0.0140(4) 0.0167(4) 0.0197(4) 0.0012(3) -0.0005(3) 0.0085(3)
S2 0.0189(4) 0.0170(4) 0.0155(4) -0.0001(3) 0.0023(3) 0.0104(3)
N1 0.030(2) 0.030(2) 0.041(2) 0.0045(18) 0.0074(18) 0.0173(18)
C1A 0.031(2) 0.026(2) 0.025(2) -0.0026(17) -0.0050(17) 0.0095(19)

loop_
_atom_type_symbol
_atom_type_description
_atom_type_scat_dispersion_real
_atom_type_scat_dispersion_imag
_atom_type_scat_source
C C 0.0033 0.0016 'International Tables Vol C Tables 4.2.6.8 and 6.1.1.4'
H H 0.0000 0.0000 'International Tables Vol C Tables 4.2.6.8 and 6.1.1.4'
N N 0.0061 0.0033 'International Tables Vol C Tables 4.2.6.8 and 6.1.1.4'
S S 0.1246 0.1234 'International Tables Vol C Tables 4.2.6.8 and 6.1.1.4'
Cu Cu 0.3201 1.2651 'International Tables Vol C Tables 4.2.6.8 and 6.1.1.4'
Sn Sn -0.6537 1.4246 'International Tables Vol C Tables 4.2.6.8 and 6.1.1.4'

loop_
_geom_angle_atom_site_label_1
_geom_angle_atom_site_label_2
_geom_angle_atom_site_label_3
_geom_angle
_geom_angle_site_symmetry_1
_geom_angle_site_symmetry_3
_geom_angle_publ_flag
S2 Sn1 S2 106.63(5) 12 . ?
S2 Sn1 S1 112.50(3) 12 12 ?
S2 Sn1 S1 105.50(3) . 12 ?
S2 Sn1 S1 105.50(3) 12 . ?
S2 Sn1 S1 112.49(3) . . ?
S1 Sn1 S1 114.10(5) 12 . ?
Sn2 Sn2 Sn2 82.35(13) 32 33_545 ?
Sn2 Sn2 Sn2 90.000(1) 32 2_655 ?
Sn2 Sn2 Sn2 48.83(7) 33_545 2_655 ?
Sn2 Sn2 Sn2 48.83(7) 32 3_665 ?
Sn2 Sn2 Sn2 90.002(1) 33_545 3_665 ?
Sn2 Sn2 Sn2 60.0 2_655 3_665 ?
Sn2 Sn2 Cu1 112.81(8) 32 . ?
Sn2 Sn2 Cu1 112.81(8) 33_545 . ?
Sn2 Sn2 Cu1 65.45(3) 2_655 . ?
Sn2 Sn2 Cu1 65.45(3) 3_665 . ?
Sn2 Sn2 S2 141.10(12) 32 11 ?
Sn2 Sn2 S2 73.17(8) 33_545 11 ?
Sn2 Sn2 S2 95.76(10) 2_655 11 ?
Sn2 Sn2 S2 155.69(10) 3_665 11 ?
Cu1 Sn2 S2 104.48(6) . 11 ?
Sn2 Sn2 S2 71.21(9) 32 28 ?
Sn2 Sn2 S2 109.64(11) 33_545 28 ?
Sn2 Sn2 S2 154.34(4) 2_655 28 ?
Sn2 Sn2 S2 113.67(9) 3_665 28 ?
Cu1 Sn2 S2 137.52(7) . 28 ?
S2 Sn2 S2 88.90(5) 11 28 ?
Sn2 Sn2 Sn2 52.78(4) 32 31_655 ?
Sn2 Sn2 Sn2 52.78(4) 33_545 31_655 ?
Sn2 Sn2 Sn2 37.22(4) 2_655 31_655 ?
Sn2 Sn2 Sn2 37.22(4) 3_665 31_655 ?
Cu1 Sn2 Sn2 84.47(7) . 31_655 ?
S2 Sn2 Sn2 123.41(9) 11 31_655 ?
S2 Sn2 Sn2 121.53(9) 28 31_655 ?
Sn2 Sn2 S1 117.48(9) 32 . ?
Sn2 Sn2 S1 156.67(11) 33_545 . ?
Sn2 Sn2 S1 115.16(4) 2_655 . ?
Sn2 Sn2 S1 94.48(6) 3_665 . ?
Cu1 Sn2 S1 49.99(4) . . ?
S2 Sn2 S1 94.65(6) 11 . ?
S2 Sn2 S1 89.47(6) 28 . ?
Sn2 Sn2 S1 128.14(9) 31_655 . ?
S1 Cu1 S1 119.256(12) 2_655 . ?
S1 Cu1 S1 119.256(12) 2_655 3_665 ?
S1 Cu1 S1 119.256(12) . 3_665 ?
S1 Cu1 Sn2 96.69(5) 2_655 . ?
S1 Cu1 Sn2 69.11(5) . . ?
S1 Cu1 Sn2 117.93(6) 3_665 . ?
S1 Cu1 Sn2 69.11(5) 2_655 2_655 ?
S1 Cu1 Sn2 117.93(6) . 2_655 ?
S1 Cu1 Sn2 96.69(5) 3_665 2_655 ?
Sn2 Cu1 Sn2 49.10(6) . 2_655 ?
S1 Cu1 Sn2 117.93(6) 2_655 3_665 ?
S1 Cu1 Sn2 96.69(5) . 3_665 ?
S1 Cu1 Sn2 69.11(5) 3_665 3_665 ?
Sn2 Cu1 Sn2 49.10(6) . 3_665 ?
Sn2 Cu1 Sn2 49.10(6) 2_655 3_665 ?
S1 Cu1 Cu2 97.10(3) 2_655 . ?
S1 Cu1 Cu2 47.20(3) . . ?
S1 Cu1 Cu2 135.17(4) 3_665 . ?
Sn2 Cu1 Cu2 25.23(4) . . ?
Sn2 Cu1 Cu2 71.26(5) 2_655 . ?
Sn2 Cu1 Cu2 71.04(5) 3_665 . ?
S1 Cu1 Cu2 47.20(3) 2_655 2_655 ?
S1 Cu1 Cu2 135.17(4) . 2_655 ?
S1 Cu1 Cu2 97.10(3) 3_665 2_655 ?
Sn2 Cu1 Cu2 71.04(5) . 2_655 ?
Sn2 Cu1 Cu2 25.23(4) 2_655 2_655 ?
Sn2 Cu1 Cu2 71.26(5) 3_665 2_655 ?
Cu2 Cu1 Cu2 88.81(4) . 2_655 ?
S1 Cu1 Cu2 135.17(4) 2_655 3_665 ?
S1 Cu1 Cu2 97.10(3) . 3_665 ?
S1 Cu1 Cu2 47.20(3) 3_665 3_665 ?
Sn2 Cu1 Cu2 71.26(5) . 3_665 ?
Sn2 Cu1 Cu2 71.04(5) 2_655 3_665 ?
Sn2 Cu1 Cu2 25.23(4) 3_665 3_665 ?
Cu2 Cu1 Cu2 88.81(4) . 3_665 ?
Cu2 Cu1 Cu2 88.81(4) 2_655 3_665 ?
S1 Cu2 S2 126.82(5) . 11 ?
S1 Cu2 S2 117.28(5) . 28 ?
S2 Cu2 S2 112.56(3) 11 28 ?
S1 Cu2 Cu1 48.32(3) . . ?
S2 Cu2 Cu1 103.17(4) 11 . ?
S2 Cu2 Cu1 136.18(4) 28 . ?
Cu2 S1 Cu1 84.47(5) . . ?
Cu2 S1 Sn1 100.78(4) . . ?
Cu1 S1 Sn1 113.07(4) . . ?
Cu2 S1 Sn2 27.48(4) . . ?
Cu1 S1 Sn2 60.90(5) . . ?
Sn1 S1 Sn2 96.46(5) . . ?
Cu2 S2 Cu2 90.14(5) 11_455 34 ?
Cu2 S2 Sn1 108.75(4) 11_455 . ?
Cu2 S2 Sn1 105.51(4) 34 . ?
Cu2 S2 Sn2 29.17(4) 11_455 11_455 ?
Cu2 S2 Sn2 63.71(5) 34 11_455 ?
Sn1 S2 Sn2 102.70(5) . 11_455 ?
Cu2 S2 Sn2 63.88(5) 11_455 34 ?
Cu2 S2 Sn2 28.82(4) 34 34 ?
Sn1 S2 Sn2 101.70(5) . 34 ?
Sn2 S2 Sn2 35.62(6) 11_455 34 ?
C1A N1 H1N1 109.5 . . ?
C1A N1 H2N1 109.5 . . ?
H1N1 N1 H2N1 109.5 . . ?
C1A N1 H3N1 109.5 . . ?
H1N1 N1 H3N1 109.5 . . ?
H2N1 N1 H3N1 109.5 . . ?
C1A C1A N1 111.0(5) 11_565 . ?
C1A C1A H1A 109.4 11_565 . ?
N1 C1A H1A 109.4 . . ?
C1A C1A H1B 109.4 11_565 . ?
N1 C1A H1B 109.4 . . ?
H1A C1A H1B 108.0 . . ?

loop_
_geom_bond_atom_site_label_1
_geom_bond_atom_site_label_2
_geom_bond_distance
_geom_bond_site_symmetry_2
_geom_bond_publ_flag
Sn1 S2 2.4061(10) 12 ?
Sn1 S2 2.4061(10) . ?
Sn1 S1 2.4254(10) 12 ?
Sn1 S1 2.4254(10) . ?
Sn2 Sn2 1.646(2) 32 ?
Sn2 Sn2 1.647(2) 33_545 ?
Sn2 Sn2 2.168(3) 2_655 ?
Sn2 Sn2 2.168(3) 3_665 ?
Sn2 Cu1 2.6086(19) . ?
Sn2 S2 2.6760(19) 11 ?
Sn2 S2 2.7057(19) 28 ?
Sn2 Sn2 2.722(3) 31_655 ?
Sn2 S1 2.7891(19) . ?
Cu1 S1 2.2865(10) 2_655 ?
Cu1 S1 2.2865(10) . ?
Cu1 S1 2.2865(10) 3_665 ?
Cu1 Sn2 2.6086(19) 2_655 ?
Cu1 Sn2 2.6086(19) 3_665 ?
Cu1 Cu2 3.0471(11) . ?
Cu1 Cu2 3.0470(11) 2_655 ?
Cu1 Cu2 3.0470(11) 3_665 ?
Cu2 S1 2.2463(13) . ?
Cu2 S2 2.2477(13) 11 ?
Cu2 S2 2.2833(12) 28 ?
S2 Cu2 2.2478(13) 11_455 ?
S2 Cu2 2.2833(12) 34 ?
S2 Sn2 2.6761(19) 11_455 ?
S2 Sn2 2.7057(19) 34 ?
N1 C1A 1.477(7) . ?
N1 H1N1 0.9100 . ?
N1 H2N1 0.9100 . ?
N1 H3N1 0.9100 . ?
C1A C1A 1.476(10) 11_565 ?
C1A H1A 0.9900 . ?
C1A H1B 0.9900 . ?
